data_7129722
loop_
_publ_author_name
'Reichle, Alexander'
'Sterzel, Hannes'
'Kreitmeier, Peter'
'Fayad, Remi'
'Castellano, Felix N.'
'Rehbein, Julia'
'Reiser, Oliver'

_publ_section_title
;
 Copper(II)-photocatalyzed decarboxylative oxygenation of carboxylic
 acids.
;
_journal_issue 28
_journal_name_full 'Chemical communications (Cambridge, England)'
_journal_page_first 4456
_journal_page_last 4459
_journal_paper_doi 10.1039/d2cc00570k
_journal_volume 58
_journal_year 2022
_chemical_formula_moiety '0.5(C40 H42 Cu2 N2 O12)'
_chemical_formula_sum 'C20 H21 Cu N O6'
_chemical_formula_weight 434.92
_space_group_crystal_system triclinic
_space_group_IT_number 2
_space_group_name_Hall '-P 1'
_space_group_name_H-M_alt 'P -1'
_atom_sites_solution_hydrogens geom
_atom_sites_solution_primary dual
_audit_creation_date 2021-05-27
_audit_creation_method
;
Olex2 1.3-alpha
(compiled 2020.11.12 svn.r5f609507 for OlexSys, GUI svn.r6272)
;
_audit_update_record
;
2022-01-25 deposited with the CCDC.	2022-02-16 downloaded from the CCDC.
;
_cell_angle_alpha 83.192(2)
_cell_angle_beta 85.2690(10)
_cell_angle_gamma 88.081(2)
_cell_formula_units_Z 4
_cell_length_a 9.8246(2)
_cell_length_b 13.6030(3)
_cell_length_c 14.54570(10)
_cell_measurement_reflns_used 22042
_cell_measurement_temperature 123.01(10)
_cell_measurement_theta_max 71.4280
_cell_measurement_theta_min 3.0260
_cell_volume 1923.11(6)
_computing_cell_refinement 'CrysAlisPro 1.171.41.93a (Rigaku OD, 2020)'
_computing_data_collection 'CrysAlisPro 1.171.41.93a (Rigaku OD, 2020)'
_computing_data_reduction 'CrysAlisPro 1.171.41.93a (Rigaku OD, 2020)'
_computing_molecular_graphics 'Olex2 1.3-alpha (Dolomanov et al., 2009)'
_computing_publication_material 'Olex2 1.3-alpha (Dolomanov et al., 2009)'
_computing_structure_refinement 'SHELXL 2018/3 (Sheldrick, 2015)'
_computing_structure_solution 'SHELXT 2018/2 (Sheldrick, 2018)'
_diffrn_ambient_environment N~2~
_diffrn_ambient_temperature 123.01(10)
_diffrn_detector 'Hybrid Pixel Array Detector'
_diffrn_detector_area_resol_mean 10.0000
_diffrn_detector_type 'HyPix-Arc 150'
_diffrn_measured_fraction_theta_full 0.990
_diffrn_measured_fraction_theta_max 0.946
_diffrn_measurement_details
;
List of Runs (angles in degrees, time in seconds):

  # Type    Start    End  Width  t~exp~   \w     \q     \k     \f   Frames
#--------------------------------------------------------------------------
  1  \w     -5.00  22.00   0.50    0.70    --    6.00  99.00   7.56   54
  2  \w     -6.00  23.00   0.50    0.70    --   -6.00  82.00-157.23   58
  3  \w      0.00  25.00   0.50    0.70    --   10.00  98.00-106.27   50
  4  \w      9.00  34.00   0.50    0.70    --   14.00  90.00 112.04   50
  5  \w     14.00  39.00   0.50    0.70    --   18.00  89.00 -29.86   50
  6  \w     16.00  41.00   0.50    0.70    --   18.00  86.00  62.34   50
  7  \w     16.00  41.00   0.50    0.70    --   18.00  85.00 123.56   50
  8  \w     16.00  41.00   0.50    0.70    --   18.00  85.00 -85.28   50
  9  \w     13.00  39.00   0.50    0.70    --   18.00  91.00 163.22   52
 10  \w    -43.00 -18.00   0.50    0.70    --  -22.00 122.00 137.58   50
 11  \w     25.00  50.00   0.50    0.70    --   22.00  77.00-119.31   50
 12  \w    -54.00 -26.00   0.50    0.70    --  -22.00 -76.00 -68.10   56
 13  \w     30.00  55.00   0.50    0.70    --   26.00  76.00  24.91   50
 14  \w     30.00  55.00   0.50    0.70    --   26.00  76.00 -67.81   50
 15  \w     30.00  55.00   0.50    0.70    --   26.00  76.00 -40.51   50
 16  \w     34.00  59.00   0.50    0.70    --   26.00  68.00  19.04   50
 17  \w     34.00  59.00   0.50    0.70    --   26.00  69.00 159.50   50
 18  \w     33.00  58.00   0.50    0.70    --   30.00  77.00-106.65   50
 19  \w    -62.00 -35.00   0.50    0.70    --  -30.00 -76.00 161.36   54
 20  \w    -27.00   0.00   0.50    0.70    --  -30.00 107.00  18.49   54
 21  \w     35.00  60.00   0.50    0.70    --   30.00  75.00 -35.76   50
 22  \w     39.00  64.00   0.50    0.70    --   34.00  75.00  57.60   50
 23  \w     42.00  67.00   0.50    0.70    --   34.00  67.00-164.59   50
 24  \w     41.00  66.00   0.50    0.70    --   34.00  70.00  96.52   50
 25  \w     37.00  62.00   0.50    0.70    --   34.00  77.00 118.11   50
 26  \w     40.00  65.00   0.50    0.70    --   34.00  73.00 -15.00   50
 27  \w     39.00  64.00   0.50    0.70    --   34.00  74.00-116.09   50
 28  \w     41.00  66.00   0.50    0.70    --   38.00  77.00 154.66   50
 29  \w     43.00  68.00   0.50    0.70    --   38.00  74.00 -78.77   50
 30  \w     42.00  69.00   0.50    0.70    --   38.00  77.00  24.41   54
 31  \w     43.00  68.00   0.50    0.70    --   38.00  74.00-160.29   50
 32  \w    -75.00 -48.00   0.50    0.70    --  -42.00 -72.00  64.90   54
 33  \w     48.00  73.00   0.50    0.70    --   42.00  72.00-160.07   50
 34  \w     50.00  75.00   0.50    0.70    --   42.00  69.00-129.10   50
 35  \w     48.00  73.00   0.50    0.70    --   42.00  72.00 175.57   50
 36  \w     48.00  73.00   0.50    0.70    --   42.00  72.00 139.25   50
 37  \w     49.00  74.00   0.50    0.70    --   42.00  70.00  -5.07   50
 38  \w     50.00  75.00   0.50    0.70    --   42.00  69.00 -46.88   50
 39  \w     49.00  74.00   0.50    0.70    --   42.00  71.00 -98.38   50
 40  \w     51.00  76.00   0.50    0.70    --   42.00  63.00  71.13   50
 41  \w     50.00  75.00   0.50    0.70    --   42.00  69.00  17.74   50
 42  \w     54.00  79.00   0.50    0.70    --   46.00  68.00  69.25   50
 43  \w     53.00  78.00   0.50    0.70    --   46.00  70.00 178.67   50
 44  \w    -80.00 -53.00   0.50    0.70    --  -50.00 -77.00   7.28   54
 45  \w     58.00  83.00   0.50    0.70    --   50.00  66.00  85.95   50
 46  \w     58.00  83.00   0.50    0.70    --   50.00  67.00  16.71   50
 47  \w     61.00  86.00   0.50    0.70    --   54.00  71.00  13.66   50
 48  \w    -87.00 -60.00   0.50    0.70    --  -54.00 -72.00 104.45   54
 49  \w    -87.00 -60.00   0.50    0.70    --  -54.00 -72.00 -54.01   54
 50  \w     63.00  88.00   0.50    0.70    --   54.00  63.00-177.17   50
 51  \w     61.00  86.00   0.50    0.70    --   54.00  70.00-149.98   50
 52  \w    -86.00 -60.00   0.50    0.70    --  -54.00 -72.00 -28.19   52
 53  \w    -98.00 -70.00   0.50    0.70    --  -58.00 -61.00 -63.44   56
 54  \w     66.00  91.00   0.50    0.70    --   58.00  69.00  99.55   50
 55  \w     64.00  89.00   0.50    0.70    --   58.00  72.00 -63.02   50
 56  \w     65.00  90.00   0.50    0.70    --   58.00  70.00  47.42   50
 57  \w     67.00  92.00   0.50    0.70    --   58.00  61.00  50.06   50
 58  \w     65.00  90.00   0.50    0.70    --   58.00  70.00-153.71   50
 59  \w     65.00  90.00   0.50    0.70    --   58.00  70.00  92.35   50
 60  \w     67.00  92.00   0.50    0.70    --   58.00  62.00 -79.82   50
 61  \w     66.00  91.00   0.50    0.70    --   58.00  69.00 -77.48   50
 62  \w     66.00  91.00   0.50    0.70    --   58.00  69.00-171.36   50
 63  \w    -92.00 -65.00   0.50    0.70    --  -58.00 -69.00  12.43   54
 64  \w     66.00  91.00   0.50    0.70    --   58.00  68.00-124.44   50
 65  \w     64.00  89.00   0.50    0.70    --   58.00  72.00 138.99   50
 66  \w     68.00  93.00   0.50    0.70    --   62.00  72.00  78.22   50
 67  \w     70.00 100.00   0.50    0.70    --   62.00  71.00-172.37   60
 68  \w     69.00  94.00   0.50    0.70    --   62.00  70.00 -58.46   50
 69  \w     69.00  94.00   0.50    0.70    --   62.00  71.00-107.63   50
 70  \w   -100.00 -69.00   0.50    0.70    --  -62.00 -71.00  12.15   62
 71  \w     20.00  47.00   0.50    0.70    --   62.57-125.00  60.00   54
 72  \w     20.00  47.00   0.50    0.70    --   62.57-125.00   0.00   54
 73  \w     75.00 102.00   0.50    0.70    --   62.57  15.00-150.00   54
 74  \w     31.00  72.00   0.50    0.70    --   62.57  15.00-150.00   82
 75  \w     20.00  58.00   0.50    0.70    --   62.57-125.00-150.00   76
 76  \w     19.00  90.00   0.50    0.70    --   62.57-125.00 -90.00  142
 77  \w     24.00  50.00   0.50    0.70    --   62.57-125.00 -60.00   52
 78  \w     19.00  67.00   0.50    0.70    --   62.57-125.00  90.00   96
 79  \w     19.00  79.00   0.50    0.70    --   62.57-125.00 -30.00  120
 80  \w     19.00  89.00   0.50    0.70    --   62.57-125.00 150.00  140
 81  \w     20.00  51.00   0.50    0.70    --   62.57-125.00-120.00   62
 82  \w    -56.00 -22.00   0.50    0.70    --  -64.16 125.00  30.00   68
 83  \w     71.00 103.00   0.50    0.70    --   66.00  74.00 133.52   64
 84  \w   -101.00 -75.00   0.50    0.70    --  -66.00 -59.00  92.12   52
 85  \w     44.00 114.00   0.50    0.70    --   68.89  19.00  67.32  140
 86  \w     84.00 113.00   0.50    0.70    --   68.89  20.00  -7.06   58
 87  \w     49.00  76.00   0.50    0.70    --   68.89  20.00  -7.06   54
 88  \w   -104.00 -75.00   0.50    0.70    --  -70.00 -74.00-117.89   58
 89  \w   -102.00 -75.00   0.50    0.70    --  -70.00 -73.00-161.05   54
 90  \w   -105.00 -79.00   0.50    0.70    --  -70.00 -64.00 -28.07   52
 91  \w   -103.00 -75.00   0.50    0.70    --  -70.00 -73.00 -32.94   56
 92  \w   -105.00 -76.00   0.50    0.70    --  -70.00 -72.00  58.96   58
 93  \w   -106.00 -77.00   0.50    0.70    --  -70.00 -71.00 151.13   58
 94  \w   -101.00 -75.00   0.50    0.70    --  -70.00 -74.00   2.46   52
 95  \w   -103.00 -75.00   0.50    0.70    --  -70.00 -74.00 -57.04   56
 96  \w    -72.00 -29.00   0.50    0.70    --  -70.24 125.00 -60.00   86
 97  \w    -81.00 -39.00   0.50    0.70    --  -70.24 -15.00   0.00   84
 98  \w    -54.00 -27.00   0.50    0.70    --  -70.24 125.00 -30.00   54
 99  \w    -99.00 -61.00   0.50    0.70    --  -70.24 125.00 -30.00   76
100  \w    -98.00 -26.00   0.50    0.70    --  -70.24 125.00-150.00  144
101  \w    -62.00 -26.00   0.50    0.70    --  -70.24 125.00 -90.00   72
102  \w    -58.00 -27.00   0.50    0.70    --  -70.24 125.00  90.00   62
103  \w    -99.00 -72.00   0.50    0.70    --  -70.24 125.00  90.00   54
104  \w    -97.00 -26.00   0.50    0.70    --  -70.24 125.00 120.00  142
105  \w    -72.00 -45.00   0.50    0.70    --  -70.58 -19.00 177.78   54
106  \w   -115.00 -76.00   0.50    0.70    --  -70.58 -19.00 177.78   78
107  \w     32.00  81.00   0.50    0.70    --   72.44-125.00-180.00   98
108  \w   -107.00 -78.00   0.50    2.00    --  -74.00 -75.00-121.51   58
109  \w   -107.00 -79.00   0.50    2.00    --  -74.00 -73.00 170.30   56
110  \w     38.00  99.00   0.50    2.00    --   75.21-125.00  90.00  122
111  \w     38.00 104.00   0.50    2.00    --   75.21-125.00-120.00  132
112  \w     79.00 104.00   0.50    2.00    --   75.21-125.00 -60.00   50
113  \w     35.00  60.00   0.50    2.00    --   75.21-125.00 -60.00   50
114  \w     35.00 104.00   0.50    2.00    --   75.21-125.00   0.00  138
115  \w     33.00 104.00   0.50    2.00    --   75.21-125.00 150.00  142
116  \w     33.00 104.00   0.50    2.00    --   75.21-125.00 120.00  142
117  \w     55.00 119.00   0.50    2.00    --   75.21  15.00 120.00  128
118  \w     45.00  95.00   0.50    2.00    --   75.21  15.00 -30.00  100
;
_diffrn_measurement_device 'four-circle diffractometer'
_diffrn_measurement_device_type 'XtaLAB Synergy R, DW system, HyPix-Arc 150'
_diffrn_measurement_method '\w scans'
_diffrn_orient_matrix_type 'CrysAlisPro convention (1999,Acta A55,543-557)'
_diffrn_orient_matrix_UB_11 -0.0028540000
_diffrn_orient_matrix_UB_12 0.1135844000
_diffrn_orient_matrix_UB_13 -0.0223636000
_diffrn_orient_matrix_UB_21 -0.0929448000
_diffrn_orient_matrix_UB_22 0.0090283000
_diffrn_orient_matrix_UB_23 0.0893713000
_diffrn_orient_matrix_UB_31 0.1269813000
_diffrn_orient_matrix_UB_32 0.0057743000
_diffrn_orient_matrix_UB_33 0.0544202000
_diffrn_radiation_monochromator mirror
_diffrn_radiation_probe x-ray
_diffrn_radiation_type 'Cu K\a'
_diffrn_radiation_wavelength 1.54184
_diffrn_reflns_av_R_equivalents 0.0848
_diffrn_reflns_av_unetI/netI 0.0503
_diffrn_reflns_Laue_measured_fraction_full 0.990
_diffrn_reflns_Laue_measured_fraction_max 0.946
_diffrn_reflns_limit_h_max 12
_diffrn_reflns_limit_h_min -11
_diffrn_reflns_limit_k_max 16
_diffrn_reflns_limit_k_min -16
_diffrn_reflns_limit_l_max 18
_diffrn_reflns_limit_l_min -17
_diffrn_reflns_number 52324
_diffrn_reflns_point_group_measured_fraction_full 0.990
_diffrn_reflns_point_group_measured_fraction_max 0.946
_diffrn_reflns_theta_full 67.684
_diffrn_reflns_theta_max 73.028
_diffrn_reflns_theta_min 3.069
_diffrn_source 'Rotating-anode X-ray tube'
_diffrn_source_type 'Rigaku (Cu) X-ray Source'
_exptl_absorpt_coefficient_mu 1.930
_exptl_absorpt_correction_T_max 1.000
_exptl_absorpt_correction_T_min 0.754
_exptl_absorpt_correction_type gaussian
_exptl_absorpt_process_details
;
CrysAlisPro 1.171.41.93a (Rigaku Oxford Diffraction, 2020)
Numerical absorption correction based on gaussian integration over
a multifaceted crystal model
Empirical absorption correction using spherical harmonics,
implemented in SCALE3 ABSPACK scaling algorithm.
;
_exptl_crystal_colour 'clear blue'
_exptl_crystal_colour_lustre clear
_exptl_crystal_colour_primary blue
_exptl_crystal_density_diffrn 1.502
_exptl_crystal_description plate
_exptl_crystal_F_000 900
_exptl_crystal_size_max 0.23
_exptl_crystal_size_mid 0.15
_exptl_crystal_size_min 0.06
_refine_diff_density_max 0.607
_refine_diff_density_min -1.121
_refine_diff_density_rms 0.089
_refine_ls_extinction_method none
_refine_ls_goodness_of_fit_ref 1.126
_refine_ls_hydrogen_treatment constr
_refine_ls_matrix_type full
_refine_ls_number_parameters 511
_refine_ls_number_reflns 7274
_refine_ls_number_restraints 0
_refine_ls_restrained_S_all 1.126
_refine_ls_R_factor_all 0.0676
_refine_ls_R_factor_gt 0.0536
_refine_ls_shift/su_max 0.001
_refine_ls_shift/su_mean 0.000
_refine_ls_structure_factor_coef Fsqd
_refine_ls_weighting_details 'w=1/[\s^2^(Fo^2^)+(0.0843P)^2^+0.7796P] where P=(Fo^2^+2Fc^2^)/3'
_refine_ls_weighting_scheme calc
_refine_ls_wR_factor_gt 0.1461
_refine_ls_wR_factor_ref 0.1544
_reflns_Friedel_coverage 0.000
_reflns_number_gt 5785
_reflns_number_total 7274
_reflns_threshold_expression 'I > 2\s(I)'
_cod_data_source_file d2cc00570k2.cif
_cod_data_source_block u065
_cod_depositor_comments 'Adding full bibliography for 7129719--7129722.cif.'
_cod_database_code 7129722
_shelx_shelxl_version_number 2018/3
_chemical_oxdiff_formula 'C18 H13 Cu O6'
_chemical_oxdiff_usercomment Reichle_Reiser_AR-663
_shelx_space_group_comment
;
The symmetry employed for this shelxl refinement is uniquely defined
by the following loop, which should always be used as a source of
symmetry information in preference to the above space-group names.
They are only intended as comments.
;
_shelx_estimated_absorpt_t_max 0.893
_shelx_estimated_absorpt_t_min 0.665
_reflns_odcompleteness_completeness 99.17
_reflns_odcompleteness_iscentric 1
_reflns_odcompleteness_theta 66.97
_olex2_refinement_description
;
1. Fixed Uiso
 At 1.2 times of:
  All C(H) groups, All C(H,H) groups
 At 1.5 times of:
  All C(H,H,H) groups
2.a Secondary CH2 refined with riding coordinates:
 C8(H8A,H8B), C24(H24A,H24B), C17(H17A,H17B), C33(H33A,H33B)
2.b Aromatic/amide H refined with riding coordinates:
 C35(H35), C12(H12), C39(H39), C13(H13), C6(H6), C38(H38), C15(H15), C26(H26),
 C36(H36), C30(H30), C29(H29), C16(H16), C4(H4), C27(H27), C3(H3), C7(H7)
2.c Idealised Me refined as rotating group:
 C21(H21A,H21B,H21C), C19(H19A,H19B,H19C), C10(H10A,H10B,H10C), C1(H1A,H1B,
 H1C), C31(H31A,H31B,H31C), C40(H40A,H40B,H40C)
;
_olex2_diffrn_ambient_temperature_device 'Oxford Cryosystems'
_olex2_exptl_crystal_mounting_method 'The crystal was mounted on a MITIGEN holder oil'
_olex2_submission_original_sample_id AR-663
_olex2_submission_special_instructions 'No special instructions were received'
_oxdiff_exptl_absorpt_empirical_details
;
Empirical correction (ABSPACK) includes:
- Absorption correction using spherical harmonics
- Frame scaling
;
_oxdiff_exptl_absorpt_empirical_full_max 2.146
_oxdiff_exptl_absorpt_empirical_full_min 0.398

loop_
_space_group_symop_operation_xyz
'x, y, z'
'-x, -y, -z'

loop_
_atom_site_label
_atom_site_type_symbol
_atom_site_fract_x
_atom_site_fract_y
_atom_site_fract_z
_atom_site_U_iso_or_equiv
_atom_site_adp_type
_atom_site_occupancy
_atom_site_site_symmetry_order
_atom_site_calc_flag
_atom_site_refinement_flags_posn
_atom_site_refinement_flags_adp
_atom_site_refinement_flags_occupancy
_atom_site_disorder_assembly
_atom_site_disorder_group
Cu1 Cu 0.72137(4) 0.34448(3) 0.75581(3) 0.02338(14) Uani 1 1 d . . . . .
Cu2 Cu 0.46857(4) 0.40609(3) 0.73672(3) 0.02461(15) Uani 1 1 d . . . . .
O5 O 0.6391(2) 0.24958(17) 0.85568(15) 0.0305(5) Uani 1 1 d . . . . .
O8 O 0.4222(2) 0.29808(17) 0.83558(16) 0.0315(5) Uani 1 1 d . . . . .
O9 O 0.5050(2) 0.49360(17) 0.82968(15) 0.0295(5) Uani 1 1 d . . . . .
O7 O 0.5486(2) 0.50109(17) 0.63578(15) 0.0316(5) Uani 1 1 d . . . . .
O4 O 0.6825(2) 0.25113(17) 0.66822(15) 0.0318(5) Uani 1 1 d . . . . .
O3 O 0.4696(2) 0.30834(18) 0.64724(15) 0.0327(5) Uani 1 1 d . . . . .
O6 O 0.7640(2) 0.44336(18) 0.64764(15) 0.0311(5) Uani 1 1 d . . . . .
O10 O 0.7248(2) 0.44602(17) 0.84166(15) 0.0313(5) Uani 1 1 d . . . . .
O12 O 1.1414(2) 0.75964(18) 0.88901(17) 0.0369(6) Uani 1 1 d . . . . .
O2 O -0.0264(2) -0.00510(18) 0.85145(16) 0.0351(6) Uani 1 1 d . . . . .
O11 O 1.0763(2) 0.86988(18) 0.56461(17) 0.0397(6) Uani 1 1 d . . . . .
O1 O 0.4804(3) -0.21832(18) 0.74577(17) 0.0394(6) Uani 1 1 d . . . . .
N1 N 0.9363(3) 0.2929(2) 0.75751(19) 0.0302(6) Uani 1 1 d . . . . .
N2 N 0.2580(3) 0.4618(2) 0.72742(19) 0.0308(6) Uani 1 1 d . . . . .
C18 C 0.5106(3) 0.2414(2) 0.8726(2) 0.0245(7) Uani 1 1 d . . . . .
C23 C 0.6738(3) 0.4978(3) 0.6080(2) 0.0282(7) Uani 1 1 d . . . . .
C22 C 0.1517(3) 0.4958(2) 0.7311(2) 0.0269(7) Uani 1 1 d . . . . .
C34 C 0.7657(3) 0.6221(2) 0.9239(2) 0.0273(7) Uani 1 1 d . . . . .
C9 C 0.5702(3) 0.2502(2) 0.6325(2) 0.0276(7) Uani 1 1 d . . . . .
C14 C 0.3309(3) 0.1125(2) 0.9238(2) 0.0273(7) Uani 1 1 d . . . . .
C35 C 0.7970(3) 0.6972(2) 0.8524(2) 0.0288(7) Uani 1 1 d . . . . .
H35 H 0.731604 0.717610 0.808985 0.035 Uiso 1 1 calc R U . . .
C37 C 1.0193(3) 0.7126(2) 0.9061(2) 0.0273(7) Uani 1 1 d . . . . .
C12 C 0.0831(3) 0.1172(2) 0.9278(2) 0.0289(7) Uani 1 1 d . . . . .
H12 H -0.001792 0.146760 0.947156 0.035 Uiso 1 1 calc R U . . .
C25 C 0.8152(3) 0.6417(2) 0.5339(2) 0.0274(7) Uani 1 1 d . . . . .
C39 C 0.8620(3) 0.5956(2) 0.9870(2) 0.0296(7) Uani 1 1 d . . . . .
H39 H 0.841047 0.546039 1.037409 0.036 Uiso 1 1 calc R U . . .
C13 C 0.2059(3) 0.1549(2) 0.9491(2) 0.0290(7) Uani 1 1 d . . . . .
H13 H 0.203194 0.211295 0.981995 0.035 Uiso 1 1 calc R U . . .
C32 C 0.6197(3) 0.4982(2) 0.8616(2) 0.0273(7) Uani 1 1 d . . . . .
C6 C 0.4176(3) 0.0176(3) 0.6018(2) 0.0311(7) Uani 1 1 d . . . . .
H6 H 0.353413 0.047789 0.561142 0.037 Uiso 1 1 calc R U . . .
C11 C 0.0870(3) 0.0366(2) 0.8783(2) 0.0282(7) Uani 1 1 d . . . . .
C38 C 0.9892(3) 0.6398(2) 0.9786(2) 0.0307(7) Uani 1 1 d . . . . .
H38 H 1.054352 0.619902 1.022303 0.037 Uiso 1 1 calc R U . . .
C5 C 0.5296(3) 0.0720(2) 0.6180(2) 0.0289(7) Uani 1 1 d . . . . .
C15 C 0.3322(3) 0.0300(2) 0.8756(2) 0.0299(7) Uani 1 1 d . . . . .
H15 H 0.417009 -0.000613 0.857667 0.036 Uiso 1 1 calc R U . . .
C26 C 0.9505(3) 0.6435(3) 0.4959(2) 0.0318(7) Uani 1 1 d . . . . .
H26 H 0.985345 0.591369 0.462009 0.038 Uiso 1 1 calc R U . . .
C8 C 0.5554(4) 0.1736(3) 0.5677(2) 0.0318(7) Uani 1 1 d . . . . .
H8A H 0.639721 0.170980 0.525713 0.038 Uiso 1 1 calc R U . . .
H8B H 0.478689 0.193765 0.528913 0.038 Uiso 1 1 calc R U . . .
C36 C 0.9217(3) 0.7423(2) 0.8438(2) 0.0300(7) Uani 1 1 d . . . . .
H36 H 0.940999 0.794088 0.795098 0.036 Uiso 1 1 calc R U . . .
C24 C 0.7194(3) 0.5608(3) 0.5194(2) 0.0318(7) Uani 1 1 d . . . . .
H24A H 0.637930 0.591576 0.490729 0.038 Uiso 1 1 calc R U . . .
H24B H 0.765946 0.517890 0.475477 0.038 Uiso 1 1 calc R U . . .
C28 C 0.9862(3) 0.7966(2) 0.5569(2) 0.0302(7) Uani 1 1 d . . . . .
C2 C 0.4887(3) -0.1236(3) 0.7024(2) 0.0325(8) Uani 1 1 d . . . . .
C17 C 0.4625(3) 0.1576(3) 0.9440(2) 0.0304(7) Uani 1 1 d . . . . .
H17A H 0.449232 0.182386 1.005485 0.036 Uiso 1 1 calc R U . . .
H17B H 0.534832 0.105145 0.947580 0.036 Uiso 1 1 calc R U . . .
C30 C 0.7685(3) 0.7191(3) 0.5829(2) 0.0311(7) Uani 1 1 d . . . . .
H30 H 0.676559 0.719643 0.608848 0.037 Uiso 1 1 calc R U . . .
C29 C 0.8520(3) 0.7958(3) 0.5951(2) 0.0330(8) Uani 1 1 d . . . . .
H29 H 0.817560 0.847632 0.629601 0.040 Uiso 1 1 calc R U . . .
C16 C 0.2122(4) -0.0081(3) 0.8533(2) 0.0315(7) Uani 1 1 d . . . . .
H16 H 0.214905 -0.064912 0.820891 0.038 Uiso 1 1 calc R U . . .
C4 C 0.6195(3) 0.0251(3) 0.6803(2) 0.0331(8) Uani 1 1 d . . . . .
H4 H 0.695939 0.060000 0.694340 0.040 Uiso 1 1 calc R U . . .
C27 C 1.0351(3) 0.7206(3) 0.5070(2) 0.0344(8) Uani 1 1 d . . . . .
H27 H 1.126654 0.720982 0.480293 0.041 Uiso 1 1 calc R U . . .
C3 C 0.5995(4) -0.0705(3) 0.7217(2) 0.0337(8) Uani 1 1 d . . . . .
H3 H 0.662068 -0.100403 0.763700 0.040 Uiso 1 1 calc R U . . .
C20 C 1.0390(3) 0.2610(2) 0.7341(2) 0.0298(7) Uani 1 1 d . . . . .
C33 C 0.6297(3) 0.5718(3) 0.9313(2) 0.0328(8) Uani 1 1 d . . . . .
H33A H 0.556592 0.623110 0.922343 0.039 Uiso 1 1 calc R U . . .
H33B H 0.613266 0.536881 0.994715 0.039 Uiso 1 1 calc R U . . .
C21 C 0.0143(3) 0.5405(3) 0.7343(2) 0.0348(8) Uani 1 1 d . . . . .
H21A H -0.041318 0.509079 0.693640 0.052 Uiso 1 1 calc R U . . .
H21B H 0.019650 0.611539 0.713250 0.052 Uiso 1 1 calc R U . . .
H21C H -0.027482 0.530902 0.798145 0.052 Uiso 1 1 calc R U . . .
C7 C 0.3963(3) -0.0784(3) 0.6426(2) 0.0322(8) Uani 1 1 d . . . . .
H7 H 0.318954 -0.113016 0.629796 0.039 Uiso 1 1 calc R U . . .
C19 C 1.1729(3) 0.2205(3) 0.7044(2) 0.0357(8) Uani 1 1 d . . . . .
H19A H 1.207017 0.257346 0.645478 0.054 Uiso 1 1 calc R U . . .
H19B H 1.164713 0.150558 0.696075 0.054 Uiso 1 1 calc R U . . .
H19C H 1.236651 0.226441 0.751707 0.054 Uiso 1 1 calc R U . . .
C10 C -0.1561(3) 0.0406(3) 0.8759(2) 0.0366(8) Uani 1 1 d . . . . .
H10A H -0.159077 0.108881 0.845616 0.055 Uiso 1 1 calc R U . . .
H10B H -0.168415 0.040920 0.943467 0.055 Uiso 1 1 calc R U . . .
H10C H -0.229427 0.003331 0.855476 0.055 Uiso 1 1 calc R U . . .
C1 C 0.3804(4) -0.2803(3) 0.7166(3) 0.0432(9) Uani 1 1 d . . . . .
H1A H 0.396997 -0.284394 0.649737 0.065 Uiso 1 1 calc R U . . .
H1B H 0.288756 -0.252039 0.729629 0.065 Uiso 1 1 calc R U . . .
H1C H 0.387223 -0.346800 0.750393 0.065 Uiso 1 1 calc R U . . .
C31 C 1.0265(4) 0.9511(3) 0.6127(3) 0.0446(9) Uani 1 1 d . . . . .
H31A H 0.944752 0.980447 0.585059 0.067 Uiso 1 1 calc R U . . .
H31B H 1.097087 1.001058 0.607899 0.067 Uiso 1 1 calc R U . . .
H31C H 1.003446 0.927433 0.678295 0.067 Uiso 1 1 calc R U . . .
C40 C 1.2449(4) 0.7289(3) 0.9499(3) 0.0496(10) Uani 1 1 d . . . . .
H40A H 1.328131 0.765791 0.929356 0.074 Uiso 1 1 calc R U . . .
H40B H 1.264391 0.657890 0.949156 0.074 Uiso 1 1 calc R U . . .
H40C H 1.213568 0.741981 1.013126 0.074 Uiso 1 1 calc R U . . .

loop_
_atom_site_aniso_label
_atom_site_aniso_U_11
_atom_site_aniso_U_22
_atom_site_aniso_U_33
_atom_site_aniso_U_23
_atom_site_aniso_U_13
_atom_site_aniso_U_12
Cu1 0.0218(2) 0.0241(3) 0.0244(2) -0.00435(19) 0.00124(18) -0.00504(19)
Cu2 0.0221(3) 0.0248(3) 0.0269(2) -0.0033(2) 0.00090(18) -0.00463(19)
O5 0.0243(11) 0.0345(13) 0.0309(11) 0.0021(10) 0.0007(9) -0.0052(10)
O8 0.0246(12) 0.0294(13) 0.0388(13) 0.0009(10) 0.0009(10) -0.0035(10)
O9 0.0253(11) 0.0297(13) 0.0344(12) -0.0075(10) -0.0012(9) -0.0019(10)
O7 0.0270(12) 0.0337(14) 0.0325(12) 0.0015(10) -0.0005(9) -0.0025(10)
O4 0.0273(12) 0.0343(14) 0.0359(12) -0.0126(11) -0.0028(10) -0.0013(10)
O3 0.0293(12) 0.0354(14) 0.0344(12) -0.0081(11) -0.0021(10) -0.0028(10)
O6 0.0239(11) 0.0360(14) 0.0321(12) 0.0002(10) -0.0002(9) -0.0040(10)
O10 0.0268(12) 0.0325(13) 0.0362(12) -0.0113(10) -0.0001(9) -0.0023(10)
O12 0.0275(12) 0.0407(15) 0.0426(13) -0.0025(11) -0.0026(10) -0.0118(11)
O2 0.0340(13) 0.0359(14) 0.0372(12) -0.0087(11) -0.0017(10) -0.0133(11)
O11 0.0391(14) 0.0323(14) 0.0484(14) -0.0071(11) 0.0014(11) -0.0130(11)
O1 0.0453(15) 0.0258(13) 0.0474(14) -0.0053(11) -0.0011(11) -0.0058(11)
N1 0.0261(15) 0.0272(16) 0.0356(15) 0.0028(12) -0.0012(12) -0.0016(12)
N2 0.0267(15) 0.0302(16) 0.0348(15) -0.0021(12) -0.0001(12) -0.0013(12)
C18 0.0245(16) 0.0252(17) 0.0243(14) -0.0068(13) 0.0025(12) -0.0070(13)
C23 0.0271(16) 0.0322(19) 0.0264(15) -0.0076(14) 0.0006(13) -0.0092(14)
C22 0.0273(17) 0.0270(18) 0.0268(15) -0.0035(13) -0.0010(13) -0.0076(14)
C34 0.0308(17) 0.0229(17) 0.0292(16) -0.0106(13) 0.0025(13) -0.0029(13)
C9 0.0295(17) 0.0268(18) 0.0247(15) 0.0015(13) 0.0037(13) -0.0060(14)
C14 0.0300(17) 0.0253(18) 0.0251(15) 0.0020(13) 0.0035(12) -0.0090(14)
C35 0.0272(16) 0.0299(18) 0.0304(16) -0.0071(14) -0.0024(13) -0.0024(14)
C37 0.0262(16) 0.0260(17) 0.0300(16) -0.0047(14) 0.0006(13) -0.0064(13)
C12 0.0282(17) 0.0270(18) 0.0311(16) -0.0050(14) 0.0045(13) -0.0060(14)
C25 0.0317(17) 0.0277(18) 0.0210(14) 0.0048(13) -0.0001(12) -0.0069(14)
C39 0.0355(18) 0.0263(18) 0.0261(15) -0.0026(14) 0.0036(13) -0.0045(14)
C13 0.0304(17) 0.0281(18) 0.0291(16) -0.0067(14) 0.0025(13) -0.0088(14)
C32 0.0286(17) 0.0258(18) 0.0268(15) -0.0033(13) 0.0055(13) -0.0084(14)
C6 0.0330(18) 0.034(2) 0.0272(16) -0.0099(14) 0.0028(13) -0.0051(15)
C11 0.0297(17) 0.0285(18) 0.0268(15) -0.0048(14) 0.0022(13) -0.0113(14)
C38 0.0312(17) 0.0314(19) 0.0297(16) -0.0031(14) -0.0028(13) -0.0029(14)
C5 0.0316(17) 0.0285(18) 0.0274(15) -0.0093(14) 0.0038(13) -0.0053(14)
C15 0.0285(17) 0.0279(18) 0.0314(16) -0.0025(14) 0.0073(13) -0.0013(14)
C26 0.0316(17) 0.033(2) 0.0298(16) -0.0016(14) 0.0030(13) -0.0034(15)
C8 0.0359(18) 0.0320(19) 0.0279(16) -0.0068(14) 0.0010(14) -0.0046(15)
C36 0.0343(18) 0.0285(18) 0.0261(15) -0.0004(14) 0.0008(13) -0.0045(14)
C24 0.0349(18) 0.0328(19) 0.0269(16) 0.0024(14) -0.0015(13) -0.0105(15)
C28 0.0321(17) 0.0254(18) 0.0322(16) 0.0014(14) -0.0015(13) -0.0077(14)
C2 0.0355(18) 0.0267(19) 0.0353(17) -0.0088(15) 0.0065(14) -0.0030(15)
C17 0.0293(17) 0.0318(19) 0.0290(16) 0.0007(14) -0.0005(13) -0.0055(14)
C30 0.0265(16) 0.038(2) 0.0272(15) -0.0009(14) 0.0040(13) -0.0032(15)
C29 0.0344(18) 0.0319(19) 0.0323(17) -0.0043(15) 0.0021(14) -0.0034(15)
C16 0.0417(19) 0.0250(18) 0.0282(16) -0.0067(14) 0.0044(14) -0.0095(15)
C4 0.0329(18) 0.0313(19) 0.0370(18) -0.0115(15) -0.0022(14) -0.0022(15)
C27 0.0268(17) 0.037(2) 0.0382(18) -0.0032(16) 0.0045(14) -0.0036(15)
C3 0.0343(18) 0.0267(19) 0.0412(18) -0.0095(15) -0.0028(15) 0.0031(15)
C20 0.0269(18) 0.0286(18) 0.0331(17) 0.0021(14) -0.0033(14) -0.0082(14)
C33 0.0283(17) 0.036(2) 0.0355(17) -0.0128(15) 0.0056(14) -0.0108(15)
C21 0.0247(17) 0.035(2) 0.0450(19) -0.0103(16) 0.0007(14) -0.0010(15)
C7 0.0317(18) 0.034(2) 0.0327(17) -0.0124(15) 0.0027(14) -0.0084(15)
C19 0.0263(17) 0.036(2) 0.0428(19) -0.0001(16) 0.0040(15) 0.0001(15)
C10 0.0304(18) 0.042(2) 0.0376(18) 0.0003(16) -0.0044(15) -0.0107(16)
C1 0.047(2) 0.032(2) 0.051(2) -0.0077(18) 0.0041(18) -0.0106(17)
C31 0.058(2) 0.031(2) 0.045(2) -0.0072(17) -0.0007(18) -0.0165(18)
C40 0.032(2) 0.060(3) 0.058(2) 0.000(2) -0.0141(18) -0.0123(19)

loop_
_atom_type_symbol
_atom_type_description
_atom_type_scat_dispersion_real
_atom_type_scat_dispersion_imag
_atom_type_scat_source
C C 0.0181 0.0091 'International Tables Vol C Tables 4.2.6.8 and 6.1.1.4'
H H 0.0000 0.0000 'International Tables Vol C Tables 4.2.6.8 and 6.1.1.4'
Cu Cu -1.9646 0.5888 'International Tables Vol C Tables 4.2.6.8 and 6.1.1.4'
N N 0.0311 0.0180 'International Tables Vol C Tables 4.2.6.8 and 6.1.1.4'
O O 0.0492 0.0322 'International Tables Vol C Tables 4.2.6.8 and 6.1.1.4'

loop_
_exptl_crystal_face_index_h
_exptl_crystal_face_index_k
_exptl_crystal_face_index_l
_exptl_crystal_face_perp_dist
0 3 9 0.0311
5 2 7 0.0575
5 -3 5 0.0618
-6 -1 -1 0.1229
4 0 -7 0.0304
3 5 -5 0.0172
-6 -3 -4 0.1423
0 8 -2 0.0374
0 -8 2 0.0299
-1 -9 0 0.0341
0 9 -1 0.0299

loop_
_geom_angle_atom_site_label_1
_geom_angle_atom_site_label_2
_geom_angle_atom_site_label_3
_geom_angle
_geom_angle_site_symmetry_1
_geom_angle_site_symmetry_3
_geom_angle_publ_flag
O5 Cu1 Cu2 84.27(7) . . ?
O5 Cu1 O4 87.59(10) . . ?
O5 Cu1 O6 167.85(9) . . ?
O5 Cu1 O10 91.00(10) . . ?
O5 Cu1 N1 99.43(10) . . ?
O4 Cu1 Cu2 84.25(7) . . ?
O4 Cu1 O6 87.92(10) . . ?
O4 Cu1 O10 169.41(9) . . ?
O4 Cu1 N1 91.94(10) . . ?
O6 Cu1 Cu2 84.05(7) . . ?
O6 Cu1 N1 91.99(10) . . ?
O10 Cu1 Cu2 85.16(7) . . ?
O10 Cu1 O6 91.35(10) . . ?
O10 Cu1 N1 98.65(10) . . ?
N1 Cu1 Cu2 174.59(7) . . ?
O8 Cu2 Cu1 84.62(7) . . ?
O8 Cu2 O7 169.19(9) . . ?
O8 Cu2 N2 94.83(10) . . ?
O9 Cu2 Cu1 83.90(6) . . ?
O9 Cu2 O8 90.66(10) . . ?
O9 Cu2 O7 91.10(10) . . ?
O9 Cu2 O3 168.49(9) . . ?
O9 Cu2 N2 93.05(10) . . ?
O7 Cu2 Cu1 84.96(7) . . ?
O7 Cu2 N2 95.73(10) . . ?
O3 Cu2 Cu1 84.59(7) . . ?
O3 Cu2 O8 87.82(10) . . ?
O3 Cu2 O7 88.34(10) . . ?
O3 Cu2 N2 98.45(10) . . ?
N2 Cu2 Cu1 176.89(7) . . ?
C18 O5 Cu1 122.8(2) . . ?
C18 O8 Cu2 122.9(2) . . ?
C32 O9 Cu2 123.5(2) . . ?
C23 O7 Cu2 122.2(2) . . ?
C9 O4 Cu1 123.2(2) . . ?
C9 O3 Cu2 122.7(2) . . ?
C23 O6 Cu1 123.2(2) . . ?
C32 O10 Cu1 121.6(2) . . ?
C37 O12 C40 117.0(3) . . ?
C11 O2 C10 116.7(3) . . ?
C28 O11 C31 117.4(3) . . ?
C2 O1 C1 117.2(3) . . ?
C20 N1 Cu1 160.5(3) . . ?
C22 N2 Cu2 172.2(3) . . ?
O5 C18 C17 116.8(3) . . ?
O8 C18 O5 125.0(3) . . ?
O8 C18 C17 118.2(3) . . ?
O7 C23 O6 125.1(3) . . ?
O7 C23 C24 117.8(3) . . ?
O6 C23 C24 117.1(3) . . ?
N2 C22 C21 179.1(4) . . ?
C35 C34 C33 120.3(3) . . ?
C39 C34 C35 118.0(3) . . ?
C39 C34 C33 121.7(3) . . ?
O4 C9 O3 125.0(3) . . ?
O4 C9 C8 117.0(3) . . ?
O3 C9 C8 117.9(3) . . ?
C13 C14 C15 117.9(3) . . ?
C13 C14 C17 120.8(3) . . ?
C15 C14 C17 121.2(3) . . ?
C34 C35 H35 119.6 . . ?
C36 C35 C34 120.9(3) . . ?
C36 C35 H35 119.6 . . ?
O12 C37 C38 124.8(3) . . ?
O12 C37 C36 115.5(3) . . ?
C38 C37 C36 119.7(3) . . ?
C13 C12 H12 120.5 . . ?
C11 C12 H12 120.5 . . ?
C11 C12 C13 119.1(3) . . ?
C26 C25 C24 122.0(3) . . ?
C30 C25 C26 117.7(3) . . ?
C30 C25 C24 120.3(3) . . ?
C34 C39 H39 119.1 . . ?
C34 C39 C38 121.7(3) . . ?
C38 C39 H39 119.1 . . ?
C14 C13 C12 122.0(3) . . ?
C14 C13 H13 119.0 . . ?
C12 C13 H13 119.0 . . ?
O9 C32 O10 125.7(3) . . ?
O9 C32 C33 116.1(3) . . ?
O10 C32 C33 118.2(3) . . ?
C5 C6 H6 118.7 . . ?
C7 C6 H6 118.7 . . ?
C7 C6 C5 122.7(3) . . ?
O2 C11 C12 124.3(3) . . ?
O2 C11 C16 115.9(3) . . ?
C12 C11 C16 119.8(3) . . ?
C37 C38 C39 119.3(3) . . ?
C37 C38 H38 120.4 . . ?
C39 C38 H38 120.4 . . ?
C6 C5 C8 121.5(3) . . ?
C6 C5 C4 116.5(3) . . ?
C4 C5 C8 121.9(3) . . ?
C14 C15 H15 119.5 . . ?
C16 C15 C14 121.1(3) . . ?
C16 C15 H15 119.5 . . ?
C25 C26 H26 119.5 . . ?
C27 C26 C25 121.0(3) . . ?
C27 C26 H26 119.5 . . ?
C9 C8 C5 112.8(3) . . ?
C9 C8 H8A 109.0 . . ?
C9 C8 H8B 109.0 . . ?
C5 C8 H8A 109.0 . . ?
C5 C8 H8B 109.0 . . ?
H8A C8 H8B 107.8 . . ?
C35 C36 C37 120.4(3) . . ?
C35 C36 H36 119.8 . . ?
C37 C36 H36 119.8 . . ?
C23 C24 C25 113.1(3) . . ?
C23 C24 H24A 108.9 . . ?
C23 C24 H24B 108.9 . . ?
C25 C24 H24A 108.9 . . ?
C25 C24 H24B 108.9 . . ?
H24A C24 H24B 107.8 . . ?
O11 C28 C29 124.0(3) . . ?
O11 C28 C27 116.5(3) . . ?
C27 C28 C29 119.5(3) . . ?
O1 C2 C3 115.7(3) . . ?
O1 C2 C7 125.1(3) . . ?
C7 C2 C3 119.1(3) . . ?
C18 C17 C14 114.0(3) . . ?
C18 C17 H17A 108.8 . . ?
C18 C17 H17B 108.8 . . ?
C14 C17 H17A 108.8 . . ?
C14 C17 H17B 108.8 . . ?
H17A C17 H17B 107.6 . . ?
C25 C30 H30 119.0 . . ?
C29 C30 C25 121.9(3) . . ?
C29 C30 H30 119.0 . . ?
C28 C29 H29 120.1 . . ?
C30 C29 C28 119.7(3) . . ?
C30 C29 H29 120.1 . . ?
C11 C16 H16 120.0 . . ?
C15 C16 C11 120.1(3) . . ?
C15 C16 H16 120.0 . . ?
C5 C4 H4 119.3 . . ?
C3 C4 C5 121.5(3) . . ?
C3 C4 H4 119.3 . . ?
C26 C27 H27 119.9 . . ?
C28 C27 C26 120.2(3) . . ?
C28 C27 H27 119.9 . . ?
C2 C3 H3 119.7 . . ?
C4 C3 C2 120.6(3) . . ?
C4 C3 H3 119.7 . . ?
N1 C20 C19 179.3(4) . . ?
C34 C33 C32 114.1(3) . . ?
C34 C33 H33A 108.7 . . ?
C34 C33 H33B 108.7 . . ?
C32 C33 H33A 108.7 . . ?
C32 C33 H33B 108.7 . . ?
H33A C33 H33B 107.6 . . ?
C22 C21 H21A 109.5 . . ?
C22 C21 H21B 109.5 . . ?
C22 C21 H21C 109.5 . . ?
H21A C21 H21B 109.5 . . ?
H21A C21 H21C 109.5 . . ?
H21B C21 H21C 109.5 . . ?
C6 C7 C2 119.5(3) . . ?
C6 C7 H7 120.2 . . ?
C2 C7 H7 120.2 . . ?
C20 C19 H19A 109.5 . . ?
C20 C19 H19B 109.5 . . ?
C20 C19 H19C 109.5 . . ?
H19A C19 H19B 109.5 . . ?
H19A C19 H19C 109.5 . . ?
H19B C19 H19C 109.5 . . ?
O2 C10 H10A 109.5 . . ?
O2 C10 H10B 109.5 . . ?
O2 C10 H10C 109.5 . . ?
H10A C10 H10B 109.5 . . ?
H10A C10 H10C 109.5 . . ?
H10B C10 H10C 109.5 . . ?
O1 C1 H1A 109.5 . . ?
O1 C1 H1B 109.5 . . ?
O1 C1 H1C 109.5 . . ?
H1A C1 H1B 109.5 . . ?
H1A C1 H1C 109.5 . . ?
H1B C1 H1C 109.5 . . ?
O11 C31 H31A 109.5 . . ?
O11 C31 H31B 109.5 . . ?
O11 C31 H31C 109.5 . . ?
H31A C31 H31B 109.5 . . ?
H31A C31 H31C 109.5 . . ?
H31B C31 H31C 109.5 . . ?
O12 C40 H40A 109.5 . . ?
O12 C40 H40B 109.5 . . ?
O12 C40 H40C 109.5 . . ?
H40A C40 H40B 109.5 . . ?
H40A C40 H40C 109.5 . . ?
H40B C40 H40C 109.5 . . ?

loop_
_geom_bond_atom_site_label_1
_geom_bond_atom_site_label_2
_geom_bond_distance
_geom_bond_site_symmetry_2
_geom_bond_publ_flag
Cu1 Cu2 2.6206(6) . ?
Cu1 O5 1.965(2) . ?
Cu1 O4 1.969(2) . ?
Cu1 O6 1.972(2) . ?
Cu1 O10 1.972(2) . ?
Cu1 N1 2.204(3) . ?
Cu2 O8 1.967(2) . ?
Cu2 O9 1.966(2) . ?
Cu2 O7 1.968(2) . ?
Cu2 O3 1.967(2) . ?
Cu2 N2 2.189(3) . ?
O5 C18 1.272(4) . ?
O8 C18 1.254(4) . ?
O9 C32 1.260(4) . ?
O7 C23 1.263(4) . ?
O4 C9 1.259(4) . ?
O3 C9 1.266(4) . ?
O6 C23 1.267(4) . ?
O10 C32 1.266(4) . ?
O12 C37 1.369(4) . ?
O12 C40 1.424(4) . ?
O2 C11 1.372(4) . ?
O2 C10 1.436(4) . ?
O11 C28 1.376(4) . ?
O11 C31 1.428(4) . ?
O1 C2 1.367(4) . ?
O1 C1 1.437(4) . ?
N1 C20 1.127(4) . ?
N2 C22 1.128(4) . ?
C18 C17 1.508(4) . ?
C23 C24 1.505(4) . ?
C22 C21 1.461(5) . ?
C34 C35 1.391(5) . ?
C34 C39 1.382(5) . ?
C34 C33 1.511(4) . ?
C9 C8 1.504(4) . ?
C14 C13 1.380(4) . ?
C14 C15 1.391(4) . ?
C14 C17 1.514(4) . ?
C35 H35 0.9500 . ?
C35 C36 1.378(4) . ?
C37 C38 1.378(5) . ?
C37 C36 1.391(5) . ?
C12 H12 0.9500 . ?
C12 C13 1.398(4) . ?
C12 C11 1.379(4) . ?
C25 C26 1.397(4) . ?
C25 C24 1.516(4) . ?
C25 C30 1.386(4) . ?
C39 H39 0.9500 . ?
C39 C38 1.394(4) . ?
C13 H13 0.9500 . ?
C32 C33 1.517(4) . ?
C6 H6 0.9500 . ?
C6 C5 1.397(4) . ?
C6 C7 1.384(5) . ?
C11 C16 1.394(5) . ?
C38 H38 0.9500 . ?
C5 C8 1.505(5) . ?
C5 C4 1.402(5) . ?
C15 H15 0.9500 . ?
C15 C16 1.381(5) . ?
C26 H26 0.9500 . ?
C26 C27 1.391(5) . ?
C8 H8A 0.9900 . ?
C8 H8B 0.9900 . ?
C36 H36 0.9500 . ?
C24 H24A 0.9900 . ?
C24 H24B 0.9900 . ?
C28 C29 1.388(5) . ?
C28 C27 1.384(5) . ?
C2 C3 1.392(5) . ?
C2 C7 1.388(5) . ?
C17 H17A 0.9900 . ?
C17 H17B 0.9900 . ?
C30 H30 0.9500 . ?
C30 C29 1.385(5) . ?
C29 H29 0.9500 . ?
C16 H16 0.9500 . ?
C4 H4 0.9500 . ?
C4 C3 1.381(5) . ?
C27 H27 0.9500 . ?
C3 H3 0.9500 . ?
C20 C19 1.461(5) . ?
C33 H33A 0.9900 . ?
C33 H33B 0.9900 . ?
C21 H21A 0.9800 . ?
C21 H21B 0.9800 . ?
C21 H21C 0.9800 . ?
C7 H7 0.9500 . ?
C19 H19A 0.9800 . ?
C19 H19B 0.9800 . ?
C19 H19C 0.9800 . ?
C10 H10A 0.9800 . ?
C10 H10B 0.9800 . ?
C10 H10C 0.9800 . ?
C1 H1A 0.9800 . ?
C1 H1B 0.9800 . ?
C1 H1C 0.9800 . ?
C31 H31A 0.9800 . ?
C31 H31B 0.9800 . ?
C31 H31C 0.9800 . ?
C40 H40A 0.9800 . ?
C40 H40B 0.9800 . ?
C40 H40C 0.9800 . ?

loop_
_geom_torsion_atom_site_label_1
_geom_torsion_atom_site_label_2
_geom_torsion_atom_site_label_3
_geom_torsion_atom_site_label_4
_geom_torsion
_geom_torsion_site_symmetry_1
_geom_torsion_site_symmetry_2
_geom_torsion_site_symmetry_3
_geom_torsion_site_symmetry_4
_geom_torsion_publ_flag
Cu1 O5 C18 O8 -7.8(4) . . . . ?
Cu1 O5 C18 C17 173.18(19) . . . . ?
Cu1 O4 C9 O3 0.6(5) . . . . ?
Cu1 O4 C9 C8 -179.3(2) . . . . ?
Cu1 O6 C23 O7 5.3(4) . . . . ?
Cu1 O6 C23 C24 -172.7(2) . . . . ?
Cu1 O10 C32 O9 -1.2(5) . . . . ?
Cu1 O10 C32 C33 177.6(2) . . . . ?
Cu2 O8 C18 O5 4.3(4) . . . . ?
Cu2 O8 C18 C17 -176.61(19) . . . . ?
Cu2 O9 C32 O10 -2.5(5) . . . . ?
Cu2 O9 C32 C33 178.6(2) . . . . ?
Cu2 O7 C23 O6 -9.3(4) . . . . ?
Cu2 O7 C23 C24 168.7(2) . . . . ?
Cu2 O3 C9 O4 -4.2(5) . . . . ?
Cu2 O3 C9 C8 175.7(2) . . . . ?
O5 C18 C17 C14 -145.6(3) . . . . ?
O8 C18 C17 C14 35.3(4) . . . . ?
O9 C32 C33 C34 -144.0(3) . . . . ?
O7 C23 C24 C25 114.7(3) . . . . ?
O4 C9 C8 C5 77.5(4) . . . . ?
O3 C9 C8 C5 -102.4(3) . . . . ?
O6 C23 C24 C25 -67.1(4) . . . . ?
O10 C32 C33 C34 37.1(4) . . . . ?
O12 C37 C38 C39 -178.3(3) . . . . ?
O12 C37 C36 C35 177.5(3) . . . . ?
O2 C11 C16 C15 178.6(3) . . . . ?
O11 C28 C29 C30 179.4(3) . . . . ?
O11 C28 C27 C26 180.0(3) . . . . ?
O1 C2 C3 C4 178.7(3) . . . . ?
O1 C2 C7 C6 -178.9(3) . . . . ?
C34 C35 C36 C37 0.8(5) . . . . ?
C34 C39 C38 C37 0.8(5) . . . . ?
C14 C15 C16 C11 0.6(5) . . . . ?
C35 C34 C39 C38 -2.1(5) . . . . ?
C35 C34 C33 C32 76.0(4) . . . . ?
C12 C11 C16 C15 -2.0(5) . . . . ?
C25 C26 C27 C28 0.5(5) . . . . ?
C25 C30 C29 C28 0.6(5) . . . . ?
C39 C34 C35 C36 1.3(5) . . . . ?
C39 C34 C33 C32 -104.1(4) . . . . ?
C13 C14 C15 C16 0.3(5) . . . . ?
C13 C14 C17 C18 -83.4(4) . . . . ?
C13 C12 C11 O2 -178.3(3) . . . . ?
C13 C12 C11 C16 2.3(5) . . . . ?
C6 C5 C8 C9 126.0(3) . . . . ?
C6 C5 C4 C3 1.4(5) . . . . ?
C11 C12 C13 C14 -1.4(5) . . . . ?
C38 C37 C36 C35 -2.2(5) . . . . ?
C5 C6 C7 C2 0.2(5) . . . . ?
C5 C4 C3 C2 0.1(5) . . . . ?
C15 C14 C13 C12 0.1(5) . . . . ?
C15 C14 C17 C18 93.7(4) . . . . ?
C26 C25 C24 C23 115.6(3) . . . . ?
C26 C25 C30 C29 -0.5(5) . . . . ?
C8 C5 C4 C3 -175.8(3) . . . . ?
C36 C37 C38 C39 1.4(5) . . . . ?
C24 C25 C26 C27 177.4(3) . . . . ?
C24 C25 C30 C29 -178.0(3) . . . . ?
C17 C14 C13 C12 177.2(3) . . . . ?
C17 C14 C15 C16 -176.8(3) . . . . ?
C30 C25 C26 C27 -0.1(5) . . . . ?
C30 C25 C24 C23 -67.0(4) . . . . ?
C29 C28 C27 C26 -0.4(5) . . . . ?
C4 C5 C8 C9 -57.0(4) . . . . ?
C27 C28 C29 C30 -0.1(5) . . . . ?
C3 C2 C7 C6 1.4(5) . . . . ?
C33 C34 C35 C36 -178.7(3) . . . . ?
C33 C34 C39 C38 177.9(3) . . . . ?
C7 C6 C5 C8 175.7(3) . . . . ?
C7 C6 C5 C4 -1.5(5) . . . . ?
C7 C2 C3 C4 -1.5(5) . . . . ?
C10 O2 C11 C12 1.2(5) . . . . ?
C10 O2 C11 C16 -179.5(3) . . . . ?
C1 O1 C2 C3 -170.4(3) . . . . ?
C1 O1 C2 C7 9.8(5) . . . . ?
C31 O11 C28 C29 -1.9(5) . . . . ?
C31 O11 C28 C27 177.6(3) . . . . ?
C40 O12 C37 C38 1.4(5) . . . . ?
C40 O12 C37 C36 -178.3(3) . . . . ?

loop_
_exptl_oxdiff_crystal_face_indexfrac_h
_exptl_oxdiff_crystal_face_indexfrac_k
_exptl_oxdiff_crystal_face_indexfrac_l
_exptl_oxdiff_crystal_face_x
_exptl_oxdiff_crystal_face_y
_exptl_oxdiff_crystal_face_z
0.1675 3.4821 9.0387 0.1929 0.8237 0.5333
4.5250 1.9408 7.0924 0.0489 0.2308 0.9718
4.8990 -2.6095 5.4213 -0.4316 0.0056 0.9020
-6.3440 -1.1945 -0.8904 -0.0977 0.4993 -0.8609
4.1648 0.4193 -6.5369 0.1819 -0.9675 0.1755
3.3543 5.4465 -4.5722 0.7113 -0.6712 0.2086
-5.8625 -2.7780 -3.5738 -0.2189 0.2004 -0.9549
0.1941 8.3200 -2.0760 0.9909 -0.1285 -0.0403
-0.1259 -8.3000 2.1434 -0.9903 0.1283 0.0527
-1.0173 -8.6733 0.0980 -0.9844 0.0250 -0.1739
0.4614 8.6578 -0.6718 0.9971 -0.0248 0.0720
